data_7047839
loop_
_publ_author_name
'Bera, Sudip Kumar'
'Panda, Sanjib'
'Dey Baksi, Sourajit'
'Lahiri, Goutam Kumar'

_publ_section_title
;
 Diverse modes of functionalisation of ruthenium coordinated
 \b-ketoiminate analogues.
;
_journal_issue 44
_journal_name_full 'Dalton transactions (Cambridge, England : 2003)'
_journal_page_first 15897
_journal_page_last 15906
_journal_paper_doi 10.1039/c8dt02940g
_journal_volume 47
_journal_year 2018
_chemical_formula_moiety 'C21 H25 Cl N O5 Ru'
_chemical_formula_sum 'C21 H25 Cl N O5 Ru'
_chemical_formula_weight 507.94
_chemical_name_systematic 1b
_space_group_crystal_system monoclinic
_space_group_IT_number 14
_space_group_name_Hall '-P 2ybc'
_space_group_name_H-M_alt 'P 1 21/c 1'
_symmetry_space_group_name_Hall '-P 2ybc'
_symmetry_space_group_name_H-M 'P 1 21/c 1'
_atom_sites_solution_hydrogens geom
_atom_sites_solution_primary dual
_audit_creation_date 2018-02-12
_audit_creation_method
;
Olex2 1.2
(compiled 2017.08.10 svn.r3458 for OlexSys, GUI svn.r5381)
;
_audit_update_record
;
2018-04-04 deposited with the CCDC.
2018-10-19 downloaded from the CCDC.
;
_cell_angle_alpha 90
_cell_angle_beta 97.680(2)
_cell_angle_gamma 90
_cell_formula_units_Z 4
_cell_length_a 8.2589(3)
_cell_length_b 12.7453(4)
_cell_length_c 20.9922(5)
_cell_measurement_reflns_used 11164
_cell_measurement_temperature 150(2)
_cell_measurement_theta_max 31.2080
_cell_measurement_theta_min 2.5170
_cell_volume 2189.86(12)
_computing_cell_refinement 'CrysAlisPro 1.171.38.43 (Rigaku OD, 2015)'
_computing_data_collection 'CrysAlisPro 1.171.38.43 (Rigaku OD, 2015)'
_computing_data_reduction 'CrysAlisPro 1.171.38.43 (Rigaku OD, 2015)'
_computing_molecular_graphics 'Olex2 (Dolomanov et al., 2009)'
_computing_publication_material 'Olex2 (Dolomanov et al., 2009)'
_computing_structure_refinement 'ShelXL (Sheldrick, 2015)'
_computing_structure_solution 'ShelXT (Sheldrick, 2015)'
_diffrn_ambient_temperature 150(2)
_diffrn_detector 'CCD plate'
_diffrn_detector_area_resol_mean 28.5714
_diffrn_detector_type 'Rigaku Saturn724+'
_diffrn_measured_fraction_theta_full 0.989
_diffrn_measured_fraction_theta_max 0.989
_diffrn_measurement_details
;
List of Runs (angles in degrees, time in seconds):

  # Type    Start    End  Width  t~exp~   \w     \q     \k     \f   Frames
#--------------------------------------------------------------------------
  1  \w   -110.00  70.00   0.50    8.00    --  -20.00   0.00-180.00  360
  2  \w    -51.50  14.00   0.50    8.00    --  -20.00 -72.00 108.00  131
  3  \w   -110.00  -6.50   0.50    8.00    --  -20.00   0.00 108.00  207
;
_diffrn_measurement_device 'abstract diffractometer'
_diffrn_measurement_device_type 'dtrek-CrysAlisPro-abstract goniometer imported rigaku-d*trek images'
_diffrn_measurement_method '\w scans'
_diffrn_measurement_specimen_support 'Mitegen 50um'
_diffrn_orient_matrix_type 'CrysAlisPro convention (1999,Acta A55,543-557)'
_diffrn_orient_matrix_UB_11 0.0357971000
_diffrn_orient_matrix_UB_12 0.0042716000
_diffrn_orient_matrix_UB_13 -0.0287741000
_diffrn_orient_matrix_UB_21 0.0758030000
_diffrn_orient_matrix_UB_22 -0.0173393000
_diffrn_orient_matrix_UB_23 0.0165499000
_diffrn_orient_matrix_UB_31 -0.0219626000
_diffrn_orient_matrix_UB_32 -0.0527189000
_diffrn_orient_matrix_UB_33 -0.0077610000
_diffrn_radiation_collimation 0.3
_diffrn_radiation_monochromator graphite
_diffrn_radiation_probe x-ray
_diffrn_radiation_type MoK\a
_diffrn_radiation_wavelength 0.71073
_diffrn_reflns_av_R_equivalents 0.0221
_diffrn_reflns_av_unetI/netI 0.0193
_diffrn_reflns_Laue_measured_fraction_full 0.989
_diffrn_reflns_Laue_measured_fraction_max 0.989
_diffrn_reflns_limit_h_max 9
_diffrn_reflns_limit_h_min -6
_diffrn_reflns_limit_k_max 15
_diffrn_reflns_limit_k_min -13
_diffrn_reflns_limit_l_max 24
_diffrn_reflns_limit_l_min -24
_diffrn_reflns_number 13804
_diffrn_reflns_point_group_measured_fraction_full 0.989
_diffrn_reflns_point_group_measured_fraction_max 0.989
_diffrn_reflns_theta_full 24.999
_diffrn_reflns_theta_max 24.999
_diffrn_reflns_theta_min 2.527
_diffrn_source 'fine-focus sealed X-ray tube'
_diffrn_source_current 24.0
_diffrn_source_power 1.2
_diffrn_source_target Mo
_diffrn_source_type 'Enhance (Mo) X-ray Source'
_diffrn_source_voltage 50.0
_exptl_absorpt_coefficient_mu 0.869
_exptl_absorpt_correction_T_max 1.00000
_exptl_absorpt_correction_T_min 0.79062
_exptl_absorpt_correction_type multi-scan
_exptl_absorpt_process_details
;
CrysAlisPro 1.171.38.43 (Rigaku Oxford Diffraction, 2015)
Empirical absorption correction using spherical harmonics,
 implemented in SCALE3 ABSPACK scaling algorithm.
;
_exptl_crystal_colour grey
_exptl_crystal_density_diffrn 1.541
_exptl_crystal_density_method 'not measured'
_exptl_crystal_description block
_exptl_crystal_F_000 1036
_exptl_crystal_recrystallization_method 'Re-crystallisation from solvent'
_exptl_crystal_size_max 0.400
_exptl_crystal_size_mid 0.325
_exptl_crystal_size_min 0.120
_refine_diff_density_max 0.452
_refine_diff_density_min -0.429
_refine_diff_density_rms 0.096
_refine_ls_extinction_method none
_refine_ls_goodness_of_fit_ref 1.066
_refine_ls_hydrogen_treatment constr
_refine_ls_matrix_type full
_refine_ls_number_parameters 268
_refine_ls_number_reflns 3804
_refine_ls_number_restraints 0
_refine_ls_restrained_S_all 1.066
_refine_ls_R_factor_all 0.0286
_refine_ls_R_factor_gt 0.0242
_refine_ls_shift/su_max 0.002
_refine_ls_shift/su_mean 0.000
_refine_ls_structure_factor_coef Fsqd
_refine_ls_weighting_details 'w=1/[\s^2^(Fo^2^)+(0.0300P)^2^+1.2350P] where P=(Fo^2^+2Fc^2^)/3'
_refine_ls_weighting_scheme calc
_refine_ls_wR_factor_gt 0.0601
_refine_ls_wR_factor_ref 0.0627
_reflns_Friedel_coverage 0.000
_reflns_number_gt 3451
_reflns_number_total 3804
_reflns_threshold_expression 'I > 2\s(I)'
_cod_data_source_file c8dt02940g2.cif
_cod_data_source_block 1b
_cod_depositor_comments 'Adding full bibliography for 7047833--7047841.cif.'
_cod_database_code 7047839
_shelx_shelxl_version_number 2017/1
_chemical_oxdiff_formula 'C23 H31 N2 O5 Ru1'
_shelx_space_group_comment
;
The symmetry employed for this shelxl refinement is uniquely defined
by the following loop, which should always be used as a source of
symmetry information in preference to the above space-group names.
They are only intended as comments.
;
_reflns_odcompleteness_completeness 99.47
_reflns_odcompleteness_iscentric 1
_reflns_odcompleteness_theta 26.32
_olex2_refinement_description
;
1. Fixed Uiso
 At 1.2 times of:
  All C(H) groups
 At 1.5 times of:
  All C(H,H,H) groups
2.a Aromatic/amide H refined with riding coordinates:
 C7(H7), C3(H3), C11(H11), C14(H14), C8(H8), C19(H19), C10(H10)
2.b Idealised Me refined as rotating group:
 C21(H21A,H21B,H21C), C1(H1A,H1B,H1C), C5(H5A,H5B,H5C), C12(H12A,H12B,H12C),
 C16(H16A,H16B,H16C), C17(H17A,H17B,H17C)
;
_olex2_submission_special_instructions 'No special instructions were received'
_oxdiff_exptl_absorpt_empirical_details
;
Empirical correction (ABSPACK) includes:
- Absorption correction using spherical harmonics
- Frame scaling
- Detector area scaling
;
_oxdiff_exptl_absorpt_empirical_full_max 1.711
_oxdiff_exptl_absorpt_empirical_full_min 0.837

loop_
_space_group_symop_operation_xyz
'x, y, z'
'-x, y+1/2, -z+1/2'
'-x, -y, -z'
'x, -y-1/2, z-1/2'

loop_
_atom_site_label
_atom_site_type_symbol
_atom_site_fract_x
_atom_site_fract_y
_atom_site_fract_z
_atom_site_U_iso_or_equiv
_atom_site_adp_type
_atom_site_occupancy
_atom_site_site_symmetry_order
_atom_site_calc_flag
_atom_site_refinement_flags_posn
Ru1 Ru 0.67154(2) 0.50106(2) 0.32666(2) 0.02475(8) Uani 1 1 d .
Cl1 Cl 0.75892(14) 0.03382(6) 0.49822(3) 0.0841(3) Uani 1 1 d .
O2 O 0.44921(18) 0.48537(11) 0.27657(7) 0.0311(3) Uani 1 1 d .
O4 O 0.59876(17) 0.44126(10) 0.40729(6) 0.0295(3) Uani 1 1 d .
O3 O 0.59800(17) 0.64638(11) 0.35315(7) 0.0326(3) Uani 1 1 d .
O5 O 0.89530(18) 0.52052(11) 0.37737(7) 0.0297(3) Uani 1 1 d .
O1 O 0.74179(18) 0.57439(11) 0.25167(6) 0.0328(3) Uani 1 1 d .
N1 N 0.73535(19) 0.35884(12) 0.29559(7) 0.0259(3) Uani 1 1 d .
C6 C 0.7438(2) 0.27458(15) 0.34094(9) 0.0284(4) Uani 1 1 d .
C21 C 1.1206(3) 0.60416(18) 0.43502(10) 0.0368(5) Uani 1 1 d .
H21A H 1.122532 0.568664 0.475448 0.055 Uiso 1 1 calc GR
H21B H 1.161614 0.674217 0.442322 0.055 Uiso 1 1 calc GR
H21C H 1.187887 0.566887 0.408696 0.055 Uiso 1 1 calc GR
C1 C 0.8137(3) 0.60224(19) 0.14899(11) 0.0464(6) Uani 1 1 d .
H1A H 0.722032 0.647206 0.135894 0.070 Uiso 1 1 calc GR
H1B H 0.839068 0.562713 0.112670 0.070 Uiso 1 1 calc GR
H1C H 0.906430 0.644050 0.165693 0.070 Uiso 1 1 calc GR
C5 C 0.8033(3) 0.23098(17) 0.21535(10) 0.0386(5) Uani 1 1 d .
H5A H 0.866358 0.194526 0.250230 0.058 Uiso 1 1 calc GR
H5B H 0.863926 0.234390 0.179460 0.058 Uiso 1 1 calc GR
H5C H 0.702516 0.194225 0.202936 0.058 Uiso 1 1 calc GR
C13 C 0.3320(3) 0.43578(16) 0.29727(10) 0.0324(5) Uani 1 1 d .
C7 C 0.6275(3) 0.19526(16) 0.33639(10) 0.0334(5) Uani 1 1 d .
H7 H 0.545425 0.193064 0.301475 0.040 Uiso 1 1 calc R
C12 C 0.1774(3) 0.4287(2) 0.25117(12) 0.0471(6) Uani 1 1 d .
H12A H 0.185782 0.473003 0.214763 0.071 Uiso 1 1 calc GR
H12B H 0.087036 0.451174 0.272172 0.071 Uiso 1 1 calc GR
H12C H 0.160423 0.357454 0.237039 0.071 Uiso 1 1 calc GR
C3 C 0.7758(3) 0.42113(17) 0.19078(10) 0.0340(5) Uani 1 1 d .
H3 H 0.785071 0.399261 0.149162 0.041 Uiso 1 1 calc R
C4 C 0.7670(2) 0.34078(16) 0.23648(9) 0.0290(4) Uani 1 1 d .
C11 C 0.8672(3) 0.27671(17) 0.39278(10) 0.0352(5) Uani 1 1 d .
H11 H 0.945379 0.329651 0.395765 0.042 Uiso 1 1 calc R
C2 C 0.7722(3) 0.52805(18) 0.20034(10) 0.0331(5) Uani 1 1 d .
C14 C 0.3356(3) 0.39137(16) 0.35797(10) 0.0345(5) Uani 1 1 d .
H14 H 0.243465 0.353597 0.365201 0.041 Uiso 1 1 calc R
C8 C 0.6340(3) 0.11950(17) 0.38386(11) 0.0428(6) Uani 1 1 d .
H8 H 0.556956 0.065880 0.380983 0.051 Uiso 1 1 calc R
C16 C 0.4381(3) 0.35018(19) 0.47305(11) 0.0449(6) Uani 1 1 d .
H16A H 0.524989 0.301601 0.486208 0.067 Uiso 1 1 calc GR
H16B H 0.335274 0.314044 0.469282 0.067 Uiso 1 1 calc GR
H16C H 0.439266 0.405012 0.504456 0.067 Uiso 1 1 calc GR
C20 C 0.9488(2) 0.60836(16) 0.40163(9) 0.0282(4) Uani 1 1 d .
C18 C 0.6955(3) 0.71662(16) 0.37768(9) 0.0309(5) Uani 1 1 d .
C15 C 0.4612(3) 0.39696(15) 0.40914(10) 0.0311(5) Uani 1 1 d .
C19 C 0.8608(3) 0.70187(16) 0.39953(9) 0.0322(5) Uani 1 1 d .
H19 H 0.919200 0.761350 0.414447 0.039 Uiso 1 1 calc R
C17 C 0.6197(3) 0.82282(17) 0.38383(12) 0.0451(6) Uani 1 1 d .
H17A H 0.573932 0.847451 0.342061 0.068 Uiso 1 1 calc GR
H17B H 0.701695 0.871165 0.402520 0.068 Uiso 1 1 calc GR
H17C H 0.534927 0.817621 0.410846 0.068 Uiso 1 1 calc GR
C9 C 0.7559(4) 0.12445(18) 0.43551(11) 0.0476(6) Uani 1 1 d .
C10 C 0.8746(3) 0.20097(19) 0.43971(10) 0.0450(6) Uani 1 1 d .
H10 H 0.958735 0.201417 0.473904 0.054 Uiso 1 1 calc R

loop_
_atom_site_aniso_label
_atom_site_aniso_U_11
_atom_site_aniso_U_22
_atom_site_aniso_U_33
_atom_site_aniso_U_23
_atom_site_aniso_U_13
_atom_site_aniso_U_12
Ru1 0.02007(11) 0.02620(12) 0.02764(11) -0.00287(6) 0.00195(7) 0.00165(6)
Cl1 0.1573(10) 0.0507(4) 0.0404(4) 0.0118(3) -0.0008(4) 0.0073(5)
O2 0.0232(8) 0.0353(8) 0.0334(8) -0.0019(6) -0.0010(6) 0.0016(6)
O4 0.0302(8) 0.0300(8) 0.0285(7) -0.0044(6) 0.0052(6) 0.0027(6)
O3 0.0271(8) 0.0297(8) 0.0406(8) -0.0026(6) 0.0027(6) 0.0061(6)
O5 0.0214(8) 0.0300(7) 0.0369(8) -0.0058(6) 0.0012(6) 0.0016(6)
O1 0.0321(8) 0.0336(8) 0.0329(7) 0.0002(6) 0.0047(6) -0.0024(6)
N1 0.0206(9) 0.0280(9) 0.0286(8) -0.0048(7) 0.0012(6) -0.0003(7)
C6 0.0280(11) 0.0281(10) 0.0291(10) -0.0063(8) 0.0035(8) 0.0088(9)
C21 0.0304(12) 0.0387(12) 0.0397(11) -0.0094(9) -0.0009(9) 0.0026(9)
C1 0.0534(16) 0.0482(14) 0.0388(12) 0.0013(10) 0.0105(11) -0.0150(12)
C5 0.0412(14) 0.0382(12) 0.0376(11) -0.0117(9) 0.0099(10) -0.0017(10)
C13 0.0227(11) 0.0300(11) 0.0441(11) -0.0107(9) 0.0032(9) 0.0031(9)
C7 0.0345(12) 0.0287(11) 0.0361(11) -0.0034(8) 0.0018(9) 0.0037(9)
C12 0.0277(13) 0.0572(16) 0.0542(14) -0.0075(12) -0.0024(11) -0.0037(11)
C3 0.0300(12) 0.0424(13) 0.0298(10) -0.0064(9) 0.0048(9) -0.0075(10)
C4 0.0201(10) 0.0337(11) 0.0326(10) -0.0083(8) 0.0012(8) -0.0048(8)
C11 0.0335(12) 0.0344(12) 0.0363(11) -0.0091(9) -0.0005(9) 0.0097(10)
C2 0.0226(11) 0.0429(12) 0.0328(11) 0.0000(9) -0.0003(9) -0.0079(9)
C14 0.0245(11) 0.0333(12) 0.0475(12) -0.0053(9) 0.0112(9) -0.0009(9)
C8 0.0548(16) 0.0288(12) 0.0452(13) 0.0006(9) 0.0078(11) 0.0028(11)
C16 0.0505(15) 0.0447(14) 0.0420(12) -0.0002(10) 0.0156(11) -0.0018(12)
C20 0.0284(11) 0.0323(11) 0.0242(9) -0.0049(8) 0.0043(8) -0.0013(9)
C18 0.0355(12) 0.0307(11) 0.0268(10) -0.0016(8) 0.0044(9) 0.0040(9)
C15 0.0313(12) 0.0253(10) 0.0389(11) -0.0060(8) 0.0130(9) 0.0056(9)
C19 0.0350(12) 0.0291(11) 0.0318(10) -0.0069(8) 0.0015(9) -0.0014(9)
C17 0.0477(15) 0.0331(12) 0.0529(14) -0.0065(10) 0.0001(11) 0.0113(11)
C9 0.0757(19) 0.0344(13) 0.0327(11) 0.0011(9) 0.0068(12) 0.0181(13)
C10 0.0571(16) 0.0428(14) 0.0312(11) -0.0093(10) -0.0087(10) 0.0179(12)

loop_
_atom_type_symbol
_atom_type_description
_atom_type_scat_dispersion_real
_atom_type_scat_dispersion_imag
_atom_type_scat_source
C C 0.0033 0.0016 'International Tables Vol C Tables 4.2.6.8 and 6.1.1.4'
H H 0.0000 0.0000 'International Tables Vol C Tables 4.2.6.8 and 6.1.1.4'
Cl Cl 0.1484 0.1585 'International Tables Vol C Tables 4.2.6.8 and 6.1.1.4'
N N 0.0061 0.0033 'International Tables Vol C Tables 4.2.6.8 and 6.1.1.4'
O O 0.0106 0.0060 'International Tables Vol C Tables 4.2.6.8 and 6.1.1.4'
Ru Ru -1.2594 0.8363 'International Tables Vol C Tables 4.2.6.8 and 6.1.1.4'

loop_
_geom_angle_atom_site_label_1
_geom_angle_atom_site_label_2
_geom_angle_atom_site_label_3
_geom_angle
O2 Ru1 O4 92.74(6)
O2 Ru1 O3 87.05(6)
O2 Ru1 O5 178.68(5)
O2 Ru1 N1 90.07(6)
O4 Ru1 O3 88.94(5)
O4 Ru1 O5 87.62(6)
O4 Ru1 N1 92.96(6)
O5 Ru1 O3 91.69(6)
O1 Ru1 O2 88.57(6)
O1 Ru1 O4 174.03(5)
O1 Ru1 O3 85.31(6)
O1 Ru1 O5 90.94(6)
O1 Ru1 N1 92.86(6)
N1 Ru1 O3 176.62(6)
N1 Ru1 O5 91.18(6)
C13 O2 Ru1 123.62(14)
C15 O4 Ru1 124.02(13)
C18 O3 Ru1 123.63(13)
C20 O5 Ru1 123.92(13)
C2 O1 Ru1 124.11(14)
C6 N1 Ru1 116.76(12)
C4 N1 Ru1 123.52(14)
C4 N1 C6 119.72(16)
C7 C6 N1 121.95(17)
C7 C6 C11 119.78(19)
C11 C6 N1 118.17(19)
H21A C21 H21B 109.5
H21A C21 H21C 109.5
H21B C21 H21C 109.5
C20 C21 H21A 109.5
C20 C21 H21B 109.5
C20 C21 H21C 109.5
H1A C1 H1B 109.5
H1A C1 H1C 109.5
H1B C1 H1C 109.5
C2 C1 H1A 109.5
C2 C1 H1B 109.5
C2 C1 H1C 109.5
H5A C5 H5B 109.5
H5A C5 H5C 109.5
H5B C5 H5C 109.5
C4 C5 H5A 109.5
C4 C5 H5B 109.5
C4 C5 H5C 109.5
O2 C13 C12 115.4(2)
O2 C13 C14 126.0(2)
C14 C13 C12 118.7(2)
C6 C7 H7 120.0
C8 C7 C6 119.9(2)
C8 C7 H7 120.0
C13 C12 H12A 109.5
C13 C12 H12B 109.5
C13 C12 H12C 109.5
H12A C12 H12B 109.5
H12A C12 H12C 109.5
H12B C12 H12C 109.5
C4 C3 H3 116.0
C2 C3 H3 116.0
C2 C3 C4 127.90(19)
N1 C4 C5 120.59(18)
N1 C4 C3 123.09(19)
C3 C4 C5 116.27(18)
C6 C11 H11 119.8
C10 C11 C6 120.4(2)
C10 C11 H11 119.8
O1 C2 C1 113.6(2)
O1 C2 C3 126.01(19)
C3 C2 C1 120.32(19)
C13 C14 H14 116.3
C13 C14 C15 127.5(2)
C15 C14 H14 116.3
C7 C8 H8 120.4
C9 C8 C7 119.2(2)
C9 C8 H8 120.4
H16A C16 H16B 109.5
H16A C16 H16C 109.5
H16B C16 H16C 109.5
C15 C16 H16A 109.5
C15 C16 H16B 109.5
C15 C16 H16C 109.5
O5 C20 C21 114.14(17)
O5 C20 C19 125.66(19)
C19 C20 C21 120.20(18)
O3 C18 C19 125.46(19)
O3 C18 C17 114.93(19)
C19 C18 C17 119.61(19)
O4 C15 C14 125.09(19)
O4 C15 C16 115.04(19)
C14 C15 C16 119.9(2)
C20 C19 C18 127.6(2)
C20 C19 H19 116.2
C18 C19 H19 116.2
C18 C17 H17A 109.5
C18 C17 H17B 109.5
C18 C17 H17C 109.5
H17A C17 H17B 109.5
H17A C17 H17C 109.5
H17B C17 H17C 109.5
C8 C9 Cl1 119.8(2)
C10 C9 Cl1 118.77(19)
C10 C9 C8 121.4(2)
C11 C10 C9 119.2(2)
C11 C10 H10 120.4
C9 C10 H10 120.4

loop_
_geom_bond_atom_site_label_1
_geom_bond_atom_site_label_2
_geom_bond_distance
Ru1 O2 2.0004(15)
Ru1 O4 2.0196(13)
Ru1 O3 2.0490(13)
Ru1 O5 2.0209(15)
Ru1 O1 1.9831(14)
Ru1 N1 2.0201(16)
Cl1 C9 1.749(2)
O2 C13 1.280(3)
O4 C15 1.274(2)
O3 C18 1.267(3)
O5 C20 1.284(2)
O1 C2 1.283(3)
N1 C6 1.431(3)
N1 C4 1.322(2)
C6 C7 1.389(3)
C6 C11 1.389(3)
C21 H21A 0.9600
C21 H21B 0.9600
C21 H21C 0.9600
C21 C20 1.497(3)
C1 H1A 0.9600
C1 H1B 0.9600
C1 H1C 0.9600
C1 C2 1.507(3)
C5 H5A 0.9600
C5 H5B 0.9600
C5 H5C 0.9600
C5 C4 1.510(3)
C13 C12 1.498(3)
C13 C14 1.391(3)
C7 H7 0.9300
C7 C8 1.383(3)
C12 H12A 0.9600
C12 H12B 0.9600
C12 H12C 0.9600
C3 H3 0.9300
C3 C4 1.412(3)
C3 C2 1.378(3)
C11 H11 0.9300
C11 C10 1.375(3)
C14 H14 0.9300
C14 C15 1.392(3)
C8 H8 0.9300
C8 C9 1.379(4)
C16 H16A 0.9600
C16 H16B 0.9600
C16 H16C 0.9600
C16 C15 1.503(3)
C20 C19 1.393(3)
C18 C19 1.394(3)
C18 C17 1.504(3)
C19 H19 0.9300
C17 H17A 0.9600
C17 H17B 0.9600
C17 H17C 0.9600
C9 C10 1.377(4)
C10 H10 0.9300

loop_
_geom_torsion_atom_site_label_1
_geom_torsion_atom_site_label_2
_geom_torsion_atom_site_label_3
_geom_torsion_atom_site_label_4
_geom_torsion
Ru1 O2 C13 C12 -177.25(14)
Ru1 O2 C13 C14 4.3(3)
Ru1 O4 C15 C14 -6.1(3)
Ru1 O4 C15 C16 175.12(13)
Ru1 O3 C18 C19 -10.5(3)
Ru1 O3 C18 C17 170.70(14)
Ru1 O5 C20 C21 -177.81(13)
Ru1 O5 C20 C19 3.0(3)
Ru1 O1 C2 C1 176.56(14)
Ru1 O1 C2 C3 -6.1(3)
Ru1 N1 C6 C7 107.62(18)
Ru1 N1 C6 C11 -68.6(2)
Ru1 N1 C4 C5 -175.99(14)
Ru1 N1 C4 C3 6.7(3)
Cl1 C9 C10 C11 -175.77(17)
O2 C13 C14 C15 4.2(3)
O3 C18 C19 C20 -3.2(3)
O5 C20 C19 C18 7.6(3)
N1 C6 C7 C8 -175.37(19)
N1 C6 C11 C10 176.06(18)
C6 N1 C4 C5 3.2(3)
C6 N1 C4 C3 -174.10(19)
C6 C7 C8 C9 0.4(3)
C6 C11 C10 C9 -1.5(3)
C21 C20 C19 C18 -171.5(2)
C13 C14 C15 O4 -3.1(3)
C13 C14 C15 C16 175.6(2)
C7 C6 C11 C10 -0.3(3)
C7 C8 C9 Cl1 176.30(18)
C7 C8 C9 C10 -2.3(4)
C12 C13 C14 C15 -174.2(2)
C4 N1 C6 C7 -71.7(3)
C4 N1 C6 C11 112.1(2)
C4 C3 C2 O1 -8.4(4)
C4 C3 C2 C1 168.8(2)
C11 C6 C7 C8 0.8(3)
C2 C3 C4 N1 7.8(3)
C2 C3 C4 C5 -169.6(2)
C8 C9 C10 C11 2.8(4)
C17 C18 C19 C20 175.5(2)
